data_4038673
loop_
_publ_author_name
'Wang, Yuqing'
'Wang, Gaigai'
'Peshkov, Anatoly A.'
'Yao, Ruwei'
'Hasan, Muhammad'
'Zaman, Manzoor'
'Liu, Chao'
'Kashtanov, Stepan'
'Pereshivko, Olga P.'
'Peshkov, Vsevolod A.'

_publ_section_title
;
 Controlling the stereochemistry in 2-oxo-aldehyde-derived Ugi adducts
 through the cinchona alkaloid-promoted electrophilic fluorination.
;
_journal_name_full 'Beilstein journal of organic chemistry'
_journal_page_first 1963
_journal_page_last 1973
_journal_paper_doi 10.3762/bjoc.16.163
_journal_volume 16
_journal_year 2020
_chemical_formula_moiety 'C27 H27 F N2 O3'
_chemical_formula_sum 'C27 H27 F N2 O3'
_chemical_formula_weight 446.50
_space_group_crystal_system monoclinic
_space_group_IT_number 14
_space_group_name_Hall '-P 2yn'
_space_group_name_H-M_alt 'P 1 21/n 1'
_atom_sites_solution_hydrogens difmap
_atom_sites_solution_primary dual
_audit_creation_date 2020-07-11
_audit_creation_method
;
Olex2 1.2
(compiled 2018.05.29 svn.r3508 for OlexSys, GUI svn.r5506)
;
_cell_angle_alpha 90
_cell_angle_beta 91.560(9)
_cell_angle_gamma 90
_cell_formula_units_Z 4
_cell_length_a 13.199(2)
_cell_length_b 11.712(2)
_cell_length_c 15.424(3)
_cell_measurement_reflns_used 9433
_cell_measurement_temperature 120
_cell_measurement_theta_max 68.412
_cell_measurement_theta_min 5.048
_cell_volume 2383.5(7)
_computing_cell_refinement 'SAINT v8.37A (Bruker, 2015)'
_computing_data_reduction 'SAINT v8.37A (Bruker, 2015)'
_computing_molecular_graphics 'Olex2 (Dolomanov et al., 2009)'
_computing_publication_material 'Olex2 (Dolomanov et al., 2009)'
_computing_structure_refinement 'ShelXL (Sheldrick, 2015)'
_computing_structure_solution 'ShelXT (Sheldrick, 2015)'
_diffrn_ambient_temperature 120.15
_diffrn_detector 'Bruker APEX2 area detector'
_diffrn_detector_area_resol_mean 7.9
_diffrn_detector_type 'CCD area detector'
_diffrn_measured_fraction_theta_full 0.998
_diffrn_measured_fraction_theta_max 0.990
_diffrn_measurement_device 'three-circle diffractometer'
_diffrn_measurement_device_type 'Bruker SMART APEX2 area detector'
_diffrn_measurement_method '\w and \f scans'
_diffrn_radiation_monochromator 'mirror optics'
_diffrn_radiation_probe x-ray
_diffrn_radiation_type CuK\a
_diffrn_radiation_wavelength 1.54178
_diffrn_reflns_av_R_equivalents 0.1095
_diffrn_reflns_av_unetI/netI 0.0530
_diffrn_reflns_Laue_measured_fraction_full 0.998
_diffrn_reflns_Laue_measured_fraction_max 0.990
_diffrn_reflns_limit_h_max 15
_diffrn_reflns_limit_h_min -15
_diffrn_reflns_limit_k_max 13
_diffrn_reflns_limit_k_min -14
_diffrn_reflns_limit_l_max 18
_diffrn_reflns_limit_l_min -18
_diffrn_reflns_number 31661
_diffrn_reflns_point_group_measured_fraction_full 0.998
_diffrn_reflns_point_group_measured_fraction_max 0.990
_diffrn_reflns_theta_full 67.679
_diffrn_reflns_theta_max 68.782
_diffrn_reflns_theta_min 4.741
_diffrn_source 'microfocus sealed X-ray tube'
_diffrn_source_type 'Incoatec I\ms'
_diffrn_standards_number 0
_exptl_absorpt_coefficient_mu 0.705
_exptl_absorpt_correction_T_max 0.7531
_exptl_absorpt_correction_T_min 0.4852
_exptl_absorpt_correction_type none
_exptl_absorpt_process_details
'SADABS-2016/2 (Bruker,2016/2) was used for absorption correction. wR2(int) was 0.1500 before and 0.1041 after correction. The Ratio of minimum to maximum transmission is 0.6443. The \l/2 correction factor is Not present.'
_exptl_crystal_colour colourless
_exptl_crystal_colour_primary colourless
_exptl_crystal_density_diffrn 1.244
_exptl_crystal_description block
_exptl_crystal_F_000 944
_exptl_crystal_preparation 'as in described in manuscript'
_exptl_crystal_recrystallization_method 'as described in manuscript'
_exptl_crystal_size_max 0.2
_exptl_crystal_size_mid 0.2
_exptl_crystal_size_min 0.1
_refine_diff_density_max 0.274
_refine_diff_density_min -0.334
_refine_diff_density_rms 0.073
_refine_ls_extinction_method none
_refine_ls_goodness_of_fit_ref 1.055
_refine_ls_hydrogen_treatment refall
_refine_ls_matrix_type full
_refine_ls_number_parameters 406
_refine_ls_number_reflns 4366
_refine_ls_number_restraints 0
_refine_ls_restrained_S_all 1.055
_refine_ls_R_factor_all 0.0810
_refine_ls_R_factor_gt 0.0637
_refine_ls_shift/su_max 0.000
_refine_ls_shift/su_mean 0.000
_refine_ls_structure_factor_coef Fsqd
_refine_ls_weighting_details 'w=1/[\s^2^(Fo^2^)+(0.0795P)^2^+2.5883P] where P=(Fo^2^+2Fc^2^)/3'
_refine_ls_weighting_scheme calc
_refine_ls_wR_factor_gt 0.1547
_refine_ls_wR_factor_ref 0.1783
_reflns_Friedel_coverage 0.000
_reflns_number_gt 3420
_reflns_number_total 4366
_reflns_threshold_expression 'I > 2\s(I)'
_cod_data_source_file 1860-5397-16-163-S3.cif
_cod_data_source_block cu_b200702a_0ma_pl_pl
_cod_depositor_comments 'Adding full bibliography for 4038672--4038673.cif.'
_cod_database_code 4038673
_shelx_shelxl_version_number 2018/3
_shelx_space_group_comment
;
The symmetry employed for this shelxl refinement is uniquely defined
by the following loop, which should always be used as a source of
symmetry information in preference to the above space-group names.
They are only intended as comments.
;
_olex2_refinement_description
;
;
_olex2_exptl_crystal_mounting_method 'as described in manuscript'
_olex2_submission_original_sample_id wyq-56
_olex2_submission_special_instructions 'No special instructions were received'

loop_
_space_group_symop_operation_xyz
'x, y, z'
'-x+1/2, y+1/2, -z+1/2'
'-x, -y, -z'
'x-1/2, -y-1/2, z-1/2'

loop_
_atom_site_label
_atom_site_type_symbol
_atom_site_fract_x
_atom_site_fract_y
_atom_site_fract_z
_atom_site_U_iso_or_equiv
_atom_site_adp_type
_atom_site_occupancy
_atom_site_site_symmetry_order
_atom_site_calc_flag
_atom_site_refinement_flags_posn
_atom_site_refinement_flags_adp
_atom_site_refinement_flags_occupancy
_atom_site_disorder_assembly
_atom_site_disorder_group
F001 F 0.08185(10) 0.07555(11) 0.49528(8) 0.0296(3) Uani 1 1 d . . . . .
O004 O -0.00401(13) 0.04500(14) 0.34864(11) 0.0326(4) Uani 1 1 d . . . . .
O007 O 0.21645(13) 0.13557(14) 0.35195(11) 0.0335(4) Uani 1 1 d . . . . .
O008 O -0.05460(13) 0.33136(14) 0.46336(11) 0.0338(4) Uani 1 1 d . . . . .
N00A N 0.15224(15) 0.24637(16) 0.45742(12) 0.0274(4) Uani 1 1 d . . . . .
N00B N -0.06879(15) 0.18498(18) 0.55990(13) 0.0293(5) Uani 1 1 d . . . . .
C00G C 0.01978(17) 0.2255(2) 0.28422(15) 0.0286(5) Uani 1 1 d . . . . .
C00H C 0.02609(17) 0.14177(19) 0.35751(15) 0.0276(5) Uani 1 1 d . . . . .
C00J C 0.14735(18) 0.4082(2) 0.55975(16) 0.0302(5) Uani 1 1 d . . . . .
C00L C 0.23027(18) 0.2120(2) 0.40467(15) 0.0284(5) Uani 1 1 d . . . . .
C00P C 0.32962(18) 0.2729(2) 0.41035(14) 0.0299(5) Uani 1 1 d . . . . .
C00R C 0.17394(17) 0.2967(2) 0.54258(14) 0.0269(5) Uani 1 1 d . . . . .
C00S C -0.02770(17) 0.23922(19) 0.49385(14) 0.0272(5) Uani 1 1 d . . . . .
C00U C 0.16716(19) 0.4534(2) 0.64214(17) 0.0351(6) Uani 1 1 d . . . . .
C00W C 0.3371(2) 0.3908(2) 0.41937(16) 0.0347(6) Uani 1 1 d . . . . .
C00X C 0.21696(19) 0.2290(2) 0.60751(16) 0.0317(5) Uani 1 1 d . . . . .
C00Y C 0.06180(18) 0.17690(19) 0.45139(15) 0.0267(5) Uani 1 1 d . . . . .
C00Z C 0.0439(2) 0.3408(2) 0.28991(16) 0.0340(6) Uani 1 1 d . . . . .
C010 C 0.21143(18) 0.3869(2) 0.70794(16) 0.0337(5) Uani 1 1 d . . . . .
C012 C 0.2349(2) 0.2745(2) 0.68993(16) 0.0355(6) Uani 1 1 d . . . . .
C014 C 0.4162(2) 0.2090(2) 0.39678(16) 0.0358(6) Uani 1 1 d . . . . .
C015 C -0.15373(19) 0.2326(2) 0.61006(16) 0.0326(5) Uani 1 1 d . . . . .
C018 C 0.0039(2) 0.3637(2) 0.13731(17) 0.0382(6) Uani 1 1 d . . . . .
C019 C -0.01267(19) 0.1808(2) 0.20407(16) 0.0338(6) Uani 1 1 d . . . . .
C01B C -0.0197(2) 0.2497(2) 0.13141(17) 0.0388(6) Uani 1 1 d . . . . .
C01G C 0.0352(2) 0.4095(2) 0.21660(17) 0.0390(6) Uani 1 1 d . . . . .
C01K C 0.4310(2) 0.4434(3) 0.41444(18) 0.0441(7) Uani 1 1 d . . . . .
C01L C -0.1204(2) 0.3444(2) 0.65223(19) 0.0413(6) Uani 1 1 d . . . . .
C01N C -0.1763(2) 0.1449(2) 0.67991(19) 0.0416(7) Uani 1 1 d . . . . .
C01O C 0.2357(2) 0.4373(3) 0.79620(18) 0.0438(7) Uani 1 1 d . . . . .
C01Q C 0.5172(2) 0.3792(3) 0.40117(19) 0.0480(7) Uani 1 1 d . . . . .
C01S C 0.5103(2) 0.2619(3) 0.39243(18) 0.0437(7) Uani 1 1 d . . . . .
C01T C -0.2473(2) 0.2493(3) 0.5498(2) 0.0491(7) Uani 1 1 d . . . . .
H01A H -0.176(2) 0.372(3) 0.690(2) 0.044(8) Uiso 1 1 d . . . . .
H01C H -0.106(2) 0.404(3) 0.613(2) 0.043(8) Uiso 1 1 d . . . . .
H00B H -0.045(2) 0.117(3) 0.5740(19) 0.034(7) Uiso 1 1 d . . . . .
H014 H 0.413(2) 0.125(3) 0.391(2) 0.045(8) Uiso 1 1 d . . . . .
H019 H -0.030(2) 0.100(3) 0.201(2) 0.043(8) Uiso 1 1 d . . . . .
H00W H 0.283(3) 0.435(3) 0.428(2) 0.055(10) Uiso 1 1 d . . . . .
H01S H 0.569(2) 0.213(3) 0.385(2) 0.044(8) Uiso 1 1 d . . . . .
H01K H 0.433(2) 0.530(3) 0.418(2) 0.044(8) Uiso 1 1 d . . . . .
H00Z H 0.061(2) 0.374(2) 0.342(2) 0.040(8) Uiso 1 1 d . . . . .
H01G H 0.052(2) 0.490(3) 0.2194(19) 0.041(8) Uiso 1 1 d . . . . .
H01B H -0.042(2) 0.222(3) 0.075(2) 0.044(8) Uiso 1 1 d . . . . .
H00X H 0.2379(19) 0.151(2) 0.5940(16) 0.022(6) Uiso 1 1 d . . . . .
H00J H 0.114(2) 0.455(2) 0.5183(19) 0.033(7) Uiso 1 1 d . . . . .
H012 H 0.267(2) 0.225(3) 0.733(2) 0.042(8) Uiso 1 1 d . . . . .
H00U H 0.151(2) 0.534(3) 0.653(2) 0.051(9) Uiso 1 1 d . . . . .
H018 H -0.001(3) 0.418(3) 0.088(2) 0.054(9) Uiso 1 1 d . . . . .
H01M H -0.270(3) 0.174(3) 0.525(2) 0.056(9) Uiso 1 1 d . . . . .
H01N H -0.235(3) 0.307(3) 0.504(3) 0.060(10) Uiso 1 1 d . . . . .
H01O H -0.310(3) 0.281(3) 0.584(2) 0.063(10) Uiso 1 1 d . . . . .
H01D H -0.053(3) 0.326(3) 0.690(2) 0.055(9) Uiso 1 1 d . . . . .
H01Q H 0.584(3) 0.418(3) 0.404(2) 0.064(10) Uiso 1 1 d . . . . .
H01I H 0.252(3) 0.371(3) 0.839(3) 0.064(10) Uiso 1 1 d . . . . .
H01J H 0.296(3) 0.487(3) 0.796(2) 0.057(10) Uiso 1 1 d . . . . .
H01L H 0.182(3) 0.487(3) 0.811(2) 0.061(10) Uiso 1 1 d . . . . .
H01E H -0.189(2) 0.065(3) 0.660(2) 0.045(8) Uiso 1 1 d . . . . .
H01F H -0.235(2) 0.176(3) 0.716(2) 0.044(8) Uiso 1 1 d . . . . .
H01H H -0.118(3) 0.129(3) 0.715(2) 0.058(10) Uiso 1 1 d . . . . .

loop_
_atom_site_aniso_label
_atom_site_aniso_U_11
_atom_site_aniso_U_22
_atom_site_aniso_U_33
_atom_site_aniso_U_23
_atom_site_aniso_U_13
_atom_site_aniso_U_12
F001 0.0342(7) 0.0275(7) 0.0272(7) 0.0032(5) 0.0030(5) 0.0000(5)
O004 0.0376(9) 0.0307(9) 0.0295(9) -0.0016(7) 0.0024(7) -0.0043(7)
O007 0.0343(9) 0.0338(9) 0.0328(9) -0.0072(7) 0.0048(7) -0.0022(7)
O008 0.0387(9) 0.0331(9) 0.0300(9) 0.0046(7) 0.0051(7) 0.0054(7)
N00A 0.0308(10) 0.0283(10) 0.0231(10) -0.0018(7) 0.0026(8) -0.0011(8)
N00B 0.0331(11) 0.0282(10) 0.0268(10) -0.0008(8) 0.0065(8) 0.0023(9)
C00G 0.0260(11) 0.0326(12) 0.0273(12) -0.0003(9) 0.0035(9) 0.0014(9)
C00H 0.0271(11) 0.0303(12) 0.0256(11) -0.0024(9) 0.0046(9) -0.0006(9)
C00J 0.0317(12) 0.0319(12) 0.0268(12) 0.0013(10) 0.0011(9) 0.0000(10)
C00L 0.0331(12) 0.0280(12) 0.0243(11) 0.0029(9) 0.0025(9) 0.0006(9)
C00P 0.0333(12) 0.0368(13) 0.0196(11) -0.0002(9) 0.0027(9) -0.0021(10)
C00R 0.0288(11) 0.0309(12) 0.0213(11) -0.0006(9) 0.0038(9) -0.0029(9)
C00S 0.0302(12) 0.0285(12) 0.0230(11) -0.0009(9) 0.0010(9) -0.0018(9)
C00U 0.0356(13) 0.0349(13) 0.0350(13) -0.0069(10) 0.0054(10) -0.0022(11)
C00W 0.0384(14) 0.0377(13) 0.0282(12) -0.0006(10) 0.0050(10) -0.0046(12)
C00X 0.0372(13) 0.0304(12) 0.0276(12) 0.0018(9) -0.0001(10) 0.0003(10)
C00Y 0.0314(12) 0.0240(11) 0.0246(11) 0.0018(8) 0.0006(9) -0.0012(9)
C00Z 0.0434(14) 0.0335(13) 0.0251(12) -0.0001(10) 0.0009(10) -0.0010(11)
C010 0.0297(12) 0.0426(14) 0.0288(12) -0.0057(10) 0.0020(9) -0.0028(10)
C012 0.0376(14) 0.0419(14) 0.0270(12) 0.0014(11) 0.0006(10) 0.0018(11)
C014 0.0373(14) 0.0446(15) 0.0256(12) -0.0034(10) 0.0036(10) -0.0008(11)
C015 0.0328(12) 0.0353(13) 0.0299(12) -0.0023(10) 0.0075(10) 0.0004(10)
C018 0.0422(14) 0.0449(15) 0.0276(13) 0.0058(11) 0.0051(10) 0.0057(12)
C019 0.0368(13) 0.0364(14) 0.0283(12) -0.0038(10) 0.0034(10) -0.0018(11)
C01B 0.0400(14) 0.0491(16) 0.0271(13) -0.0019(11) -0.0005(10) 0.0014(12)
C01G 0.0528(16) 0.0343(14) 0.0302(13) 0.0036(10) 0.0031(11) 0.0025(12)
C01K 0.0517(17) 0.0443(16) 0.0367(14) -0.0022(12) 0.0078(12) -0.0150(13)
C01L 0.0518(17) 0.0361(14) 0.0368(14) -0.0043(11) 0.0155(13) -0.0003(12)
C01N 0.0501(17) 0.0356(15) 0.0399(15) 0.0007(11) 0.0178(13) 0.0007(13)
C01O 0.0435(16) 0.0545(18) 0.0333(14) -0.0125(13) -0.0004(12) -0.0009(14)
C01Q 0.0404(15) 0.066(2) 0.0378(15) -0.0057(13) 0.0056(12) -0.0185(14)
C01S 0.0318(14) 0.0655(19) 0.0339(14) -0.0065(13) 0.0034(11) 0.0013(13)
C01T 0.0347(15) 0.069(2) 0.0437(16) 0.0003(15) 0.0051(12) 0.0032(14)

loop_
_atom_type_symbol
_atom_type_description
_atom_type_scat_dispersion_real
_atom_type_scat_dispersion_imag
_atom_type_scat_source
C C 0.0181 0.0091 'International Tables Vol C Tables 4.2.6.8 and 6.1.1.4'
H H 0.0000 0.0000 'International Tables Vol C Tables 4.2.6.8 and 6.1.1.4'
F F 0.0727 0.0534 'International Tables Vol C Tables 4.2.6.8 and 6.1.1.4'
N N 0.0311 0.0180 'International Tables Vol C Tables 4.2.6.8 and 6.1.1.4'
O O 0.0492 0.0322 'International Tables Vol C Tables 4.2.6.8 and 6.1.1.4'

loop_
_geom_angle_atom_site_label_1
_geom_angle_atom_site_label_2
_geom_angle_atom_site_label_3
_geom_angle
_geom_angle_site_symmetry_1
_geom_angle_site_symmetry_3
_geom_angle_publ_flag
C00L N00A C00R 120.86(19) . . ?
C00L N00A C00Y 115.05(18) . . ?
C00Y N00A C00R 115.23(18) . . ?
C00S N00B C015 123.3(2) . . ?
C00S N00B H00B 118.1(19) . . ?
C015 N00B H00B 118.6(19) . . ?
C00Z C00G C00H 125.5(2) . . ?
C00Z C00G C019 119.0(2) . . ?
C019 C00G C00H 115.5(2) . . ?
O004 C00H C00G 121.2(2) . . ?
O004 C00H C00Y 116.2(2) . . ?
C00G C00H C00Y 122.36(19) . . ?
C00R C00J C00U 119.5(2) . . ?
C00R C00J H00J 122.2(17) . . ?
C00U C00J H00J 118.3(17) . . ?
O007 C00L N00A 120.2(2) . . ?
O007 C00L C00P 120.3(2) . . ?
N00A C00L C00P 119.4(2) . . ?
C00W C00P C00L 122.7(2) . . ?
C014 C00P C00L 117.3(2) . . ?
C014 C00P C00W 119.6(2) . . ?
C00J C00R N00A 120.6(2) . . ?
C00J C00R C00X 120.2(2) . . ?
C00X C00R N00A 119.0(2) . . ?
O008 C00S N00B 126.5(2) . . ?
O008 C00S C00Y 118.0(2) . . ?
N00B C00S C00Y 115.5(2) . . ?
C00J C00U C010 121.0(2) . . ?
C00J C00U H00U 118.8(19) . . ?
C010 C00U H00U 120.2(19) . . ?
C00P C00W H00W 122(2) . . ?
C01K C00W C00P 119.7(3) . . ?
C01K C00W H00W 118(2) . . ?
C00R C00X C012 119.8(2) . . ?
C00R C00X H00X 119.5(15) . . ?
C012 C00X H00X 120.6(15) . . ?
F001 C00Y N00A 107.69(18) . . ?
F001 C00Y C00H 105.96(17) . . ?
F001 C00Y C00S 109.52(17) . . ?
N00A C00Y C00H 115.76(18) . . ?
N00A C00Y C00S 110.21(18) . . ?
C00S C00Y C00H 107.52(18) . . ?
C00G C00Z C01G 119.8(2) . . ?
C00G C00Z H00Z 121.2(18) . . ?
C01G C00Z H00Z 118.8(19) . . ?
C00U C010 C01O 120.8(2) . . ?
C012 C010 C00U 118.5(2) . . ?
C012 C010 C01O 120.7(2) . . ?
C00X C012 H012 117.3(18) . . ?
C010 C012 C00X 120.9(2) . . ?
C010 C012 H012 121.7(18) . . ?
C00P C014 C01S 120.5(3) . . ?
C00P C014 H014 121.4(18) . . ?
C01S C014 H014 118.1(18) . . ?
N00B C015 C01L 109.4(2) . . ?
N00B C015 C01N 106.2(2) . . ?
N00B C015 C01T 109.7(2) . . ?
C01L C015 C01N 109.7(2) . . ?
C01L C015 C01T 111.5(2) . . ?
C01N C015 C01T 110.2(2) . . ?
C01B C018 C01G 119.7(2) . . ?
C01B C018 H018 124.2(19) . . ?
C01G C018 H018 116.1(19) . . ?
C00G C019 H019 118.2(18) . . ?
C01B C019 C00G 120.6(2) . . ?
C01B C019 H019 121.2(18) . . ?
C018 C01B C019 120.3(2) . . ?
C018 C01B H01B 117.0(19) . . ?
C019 C01B H01B 122.8(19) . . ?
C00Z C01G H01G 120.8(18) . . ?
C018 C01G C00Z 120.7(3) . . ?
C018 C01G H01G 118.5(18) . . ?
C00W C01K H01K 117.4(17) . . ?
C01Q C01K C00W 120.4(3) . . ?
C01Q C01K H01K 122.1(17) . . ?
C015 C01L H01A 108.7(17) . . ?
C015 C01L H01C 114.6(19) . . ?
C015 C01L H01D 106.5(18) . . ?
H01A C01L H01C 107(3) . . ?
H01A C01L H01D 111(3) . . ?
H01C C01L H01D 109(3) . . ?
C015 C01N H01E 116.3(18) . . ?
C015 C01N H01F 107.9(17) . . ?
C015 C01N H01H 111(2) . . ?
H01E C01N H01F 112(2) . . ?
H01E C01N H01H 98(3) . . ?
H01F C01N H01H 112(3) . . ?
C010 C01O H01I 108(2) . . ?
C010 C01O H01J 112(2) . . ?
C010 C01O H01L 108(2) . . ?
H01I C01O H01J 107(3) . . ?
H01I C01O H01L 117(3) . . ?
H01J C01O H01L 104(3) . . ?
C01K C01Q C01S 120.2(3) . . ?
C01K C01Q H01Q 118(2) . . ?
C01S C01Q H01Q 121(2) . . ?
C014 C01S H01S 117.2(18) . . ?
C01Q C01S C014 119.5(3) . . ?
C01Q C01S H01S 123.3(18) . . ?
C015 C01T H01M 111(2) . . ?
C015 C01T H01N 112(2) . . ?
C015 C01T H01O 111(2) . . ?
H01M C01T H01N 112(3) . . ?
H01M C01T H01O 106(3) . . ?
H01N C01T H01O 105(3) . . ?

loop_
_geom_bond_atom_site_label_1
_geom_bond_atom_site_label_2
_geom_bond_distance
_geom_bond_site_symmetry_2
_geom_bond_publ_flag
F001 C00Y 1.388(3) . ?
O004 C00H 1.208(3) . ?
O007 C00L 1.220(3) . ?
O008 C00S 1.226(3) . ?
N00A C00L 1.389(3) . ?
N00A C00R 1.461(3) . ?
N00A C00Y 1.446(3) . ?
N00B C00S 1.329(3) . ?
N00B C015 1.488(3) . ?
N00B H00B 0.88(3) . ?
C00G C00H 1.497(3) . ?
C00G C00Z 1.390(4) . ?
C00G C019 1.399(3) . ?
C00H C00Y 1.566(3) . ?
C00J C00R 1.380(3) . ?
C00J C00U 1.395(3) . ?
C00J H00J 0.94(3) . ?
C00L C00P 1.493(3) . ?
C00P C00W 1.391(4) . ?
C00P C014 1.386(4) . ?
C00R C00X 1.386(3) . ?
C00S C00Y 1.549(3) . ?
C00U C010 1.395(4) . ?
C00U H00U 0.99(3) . ?
C00W C01K 1.388(4) . ?
C00W H00W 0.90(4) . ?
C00X C012 1.392(4) . ?
C00X H00X 0.98(2) . ?
C00Z C01G 1.390(4) . ?
C00Z H00Z 0.92(3) . ?
C010 C012 1.383(4) . ?
C010 C01O 1.510(4) . ?
C012 H012 0.97(3) . ?
C014 C01S 1.392(4) . ?
C014 H014 0.98(3) . ?
C015 C01L 1.522(4) . ?
C015 C01N 1.523(4) . ?
C015 C01T 1.538(4) . ?
C018 C01B 1.374(4) . ?
C018 C01G 1.387(4) . ?
C018 H018 0.99(4) . ?
C019 C01B 1.382(4) . ?
C019 H019 0.98(3) . ?
C01B H01B 0.96(3) . ?
C01G H01G 0.96(3) . ?
C01K C01Q 1.382(4) . ?
C01K H01K 1.02(3) . ?
C01L H01A 1.00(3) . ?
C01L H01C 0.94(3) . ?
C01L H01D 1.07(4) . ?
C01N H01E 1.00(3) . ?
C01N H01F 1.04(3) . ?
C01N H01H 0.95(4) . ?
C01O H01I 1.04(4) . ?
C01O H01J 0.98(4) . ?
C01O H01L 0.94(4) . ?
C01Q C01S 1.384(4) . ?
C01Q H01Q 0.99(4) . ?
C01S H01S 0.98(3) . ?
C01T H01M 1.00(4) . ?
C01T H01N 0.99(4) . ?
C01T H01O 1.06(4) . ?

loop_
_geom_torsion_atom_site_label_1
_geom_torsion_atom_site_label_2
_geom_torsion_atom_site_label_3
_geom_torsion_atom_site_label_4
_geom_torsion
_geom_torsion_site_symmetry_1
_geom_torsion_site_symmetry_2
_geom_torsion_site_symmetry_3
_geom_torsion_site_symmetry_4
_geom_torsion_publ_flag
O004 C00H C00Y F001 20.0(3) . . . . ?
O004 C00H C00Y N00A 139.3(2) . . . . ?
O004 C00H C00Y C00S -97.0(2) . . . . ?
O007 C00L C00P C00W 137.0(2) . . . . ?
O007 C00L C00P C014 -36.1(3) . . . . ?
O008 C00S C00Y F001 179.21(19) . . . . ?
O008 C00S C00Y N00A 60.9(3) . . . . ?
O008 C00S C00Y C00H -66.1(3) . . . . ?
N00A C00L C00P C00W -40.3(3) . . . . ?
N00A C00L C00P C014 146.6(2) . . . . ?
N00A C00R C00X C012 -177.8(2) . . . . ?
N00B C00S C00Y F001 -1.8(3) . . . . ?
N00B C00S C00Y N00A -120.1(2) . . . . ?
N00B C00S C00Y C00H 112.9(2) . . . . ?
C00G C00H C00Y F001 -165.73(19) . . . . ?
C00G C00H C00Y N00A -46.5(3) . . . . ?
C00G C00H C00Y C00S 77.2(2) . . . . ?
C00G C00Z C01G C018 -0.9(4) . . . . ?
C00G C019 C01B C018 -0.8(4) . . . . ?
C00H C00G C00Z C01G 179.7(2) . . . . ?
C00H C00G C019 C01B -178.9(2) . . . . ?
C00J C00R C00X C012 -1.0(4) . . . . ?
C00J C00U C010 C012 -0.4(4) . . . . ?
C00J C00U C010 C01O 178.1(2) . . . . ?
C00L N00A C00R C00J 115.8(2) . . . . ?
C00L N00A C00R C00X -67.5(3) . . . . ?
C00L N00A C00Y F001 74.9(2) . . . . ?
C00L N00A C00Y C00H -43.4(3) . . . . ?
C00L N00A C00Y C00S -165.70(19) . . . . ?
C00L C00P C00W C01K -172.8(2) . . . . ?
C00L C00P C014 C01S 173.5(2) . . . . ?
C00P C00W C01K C01Q -0.4(4) . . . . ?
C00P C014 C01S C01Q -0.5(4) . . . . ?
C00R N00A C00L O007 152.7(2) . . . . ?
C00R N00A C00L C00P -30.0(3) . . . . ?
C00R N00A C00Y F001 -72.9(2) . . . . ?
C00R N00A C00Y C00H 168.77(19) . . . . ?
C00R N00A C00Y C00S 46.5(2) . . . . ?
C00R C00J C00U C010 -1.4(4) . . . . ?
C00R C00X C012 C010 -0.7(4) . . . . ?
C00S N00B C015 C01L -60.8(3) . . . . ?
C00S N00B C015 C01N -179.1(2) . . . . ?
C00S N00B C015 C01T 61.8(3) . . . . ?
C00U C00J C00R N00A 178.7(2) . . . . ?
C00U C00J C00R C00X 2.1(4) . . . . ?
C00U C010 C012 C00X 1.4(4) . . . . ?
C00W C00P C014 C01S 0.2(4) . . . . ?
C00W C01K C01Q C01S 0.2(4) . . . . ?
C00Y N00A C00L O007 6.9(3) . . . . ?
C00Y N00A C00L C00P -175.80(19) . . . . ?
C00Y N00A C00R C00J -98.4(2) . . . . ?
C00Y N00A C00R C00X 78.3(3) . . . . ?
C00Z C00G C00H O004 174.0(2) . . . . ?
C00Z C00G C00H C00Y 0.0(4) . . . . ?
C00Z C00G C019 C01B 0.7(4) . . . . ?
C014 C00P C00W C01K 0.2(4) . . . . ?
C015 N00B C00S O008 -2.6(4) . . . . ?
C015 N00B C00S C00Y 178.5(2) . . . . ?
C019 C00G C00H O004 -6.5(3) . . . . ?
C019 C00G C00H C00Y 179.5(2) . . . . ?
C019 C00G C00Z C01G 0.2(4) . . . . ?
C01B C018 C01G C00Z 0.8(4) . . . . ?
C01G C018 C01B C019 0.1(4) . . . . ?
C01K C01Q C01S C014 0.2(4) . . . . ?
C01O C010 C012 C00X -177.0(2) . . . . ?
